data_1512183
loop_
_publ_author_name
'Li, Deng Yuan'
'Shang, Xue Song'
'Chen, Guo Rong'
'Liu, Pei Nian'

_publ_section_title
;
 Solvent-switched benzylic methylene functionalization: addition,
 ring-opening, cyclization, and unexpected cleavage of C-o and C-C bonds.
;
_journal_issue 15
_journal_name_full 'Organic letters'
_journal_page_first 3848
_journal_page_last 3851
_journal_paper_doi 10.1021/ol401470y
_journal_volume 15
_journal_year 2013
_chemical_formula_sum 'C22 H17 N O2'
_chemical_formula_weight 327.37
_chemical_name_systematic
; 
 ? 
;
_space_group_IT_number 14
_symmetry_cell_setting monoclinic
_symmetry_space_group_name_Hall '-P 2yn'
_symmetry_space_group_name_H-M 'P 1 21/n 1'
_atom_sites_solution_hydrogens geom
_atom_sites_solution_primary direct
_atom_sites_solution_secondary difmap
_audit_creation_method SHELXL-97
_cell_angle_alpha 90.00
_cell_angle_beta 113.249(2)
_cell_angle_gamma 90.00
_cell_formula_units_Z 4
_cell_length_a 9.3974(10)
_cell_length_b 16.1269(18)
_cell_length_c 11.7851(13)
_cell_measurement_reflns_used 4729
_cell_measurement_temperature 140(2)
_cell_measurement_theta_max 30.51
_cell_measurement_theta_min 2.27
_cell_volume 1641.0(3)
_computing_cell_refinement 'Bruker SAINT'
_computing_data_collection 'Bruker APEX2'
_computing_data_reduction 'Bruker SAINT'
_computing_molecular_graphics 'Bruker SHELXTL'
_computing_publication_material 'Bruker SHELXTL'
_computing_structure_refinement 'SHELXL-97 (Sheldrick, 2008)'
_computing_structure_solution 'SHELXS-97 (Sheldrick, 2008)'
_diffrn_ambient_temperature 140(2)
_diffrn_measured_fraction_theta_full 0.998
_diffrn_measured_fraction_theta_max 0.998
_diffrn_measurement_device_type 'Bruker APEX-II CCD'
_diffrn_measurement_method '\f and \w scans'
_diffrn_radiation_monochromator graphite
_diffrn_radiation_source 'fine-focus sealed tube'
_diffrn_radiation_type MoK\a
_diffrn_radiation_wavelength 0.71073
_diffrn_reflns_av_R_equivalents 0.0253
_diffrn_reflns_av_sigmaI/netI 0.0298
_diffrn_reflns_limit_h_max 13
_diffrn_reflns_limit_h_min -13
_diffrn_reflns_limit_k_max 23
_diffrn_reflns_limit_k_min -22
_diffrn_reflns_limit_l_max 16
_diffrn_reflns_limit_l_min -14
_diffrn_reflns_number 15858
_diffrn_reflns_theta_full 30.55
_diffrn_reflns_theta_max 30.55
_diffrn_reflns_theta_min 2.27
_exptl_absorpt_coefficient_mu 0.085
_exptl_absorpt_correction_T_max 0.9774
_exptl_absorpt_correction_T_min 0.9709
_exptl_absorpt_correction_type multi-scan
_exptl_absorpt_process_details sadabs
_exptl_crystal_colour orange
_exptl_crystal_density_diffrn 1.325
_exptl_crystal_density_method 'not measured'
_exptl_crystal_description block
_exptl_crystal_F_000 688
_exptl_crystal_size_max 0.35
_exptl_crystal_size_mid 0.30
_exptl_crystal_size_min 0.27
_refine_diff_density_max 0.387
_refine_diff_density_min -0.210
_refine_diff_density_rms 0.047
_refine_ls_extinction_method none
_refine_ls_goodness_of_fit_ref 1.029
_refine_ls_hydrogen_treatment constr
_refine_ls_matrix_type full
_refine_ls_number_parameters 227
_refine_ls_number_reflns 5027
_refine_ls_number_restraints 0
_refine_ls_restrained_S_all 1.029
_refine_ls_R_factor_all 0.0600
_refine_ls_R_factor_gt 0.0445
_refine_ls_shift/su_max 0.009
_refine_ls_shift/su_mean 0.001
_refine_ls_structure_factor_coef Fsqd
_refine_ls_weighting_details 'calc w=1/[\s^2^(Fo^2^)+(0.0625P)^2^+0.4805P] where P=(Fo^2^+2Fc^2^)/3'
_refine_ls_weighting_scheme calc
_refine_ls_wR_factor_gt 0.1179
_refine_ls_wR_factor_ref 0.1288
_reflns_number_gt 3958
_reflns_number_total 5027
_reflns_threshold_expression >2sigma(I)
_cod_data_source_file ol401470y_si_003.cif
_cod_data_source_block mo_dm12542_0m
_cod_depositor_comments
;
The following automatic conversions were performed:

'_symmetry_cell_setting' value 'Monoclinic' changed to 'monoclinic'
according to /home/saulius/struct/CIF-dictionaries/cif_core.dic
dictionary named 'cif_core.dic' version 2.4.2 from 2011-04-26.

Automatic conversion script
Id: cif_fix_values 1891 2012-01-12 08:04:46Z andrius 
;
_cod_original_sg_symbol_H-M P2(1)/n
_cod_database_code 1512183

loop_
_symmetry_equiv_pos_as_xyz
'x, y, z'
'-x+1/2, y+1/2, -z+1/2'
'-x, -y, -z'
'x-1/2, -y-1/2, z-1/2'

loop_
_atom_site_label
_atom_site_type_symbol
_atom_site_fract_x
_atom_site_fract_y
_atom_site_fract_z
_atom_site_U_iso_or_equiv
_atom_site_adp_type
_atom_site_occupancy
_atom_site_symmetry_multiplicity
_atom_site_calc_flag
_atom_site_refinement_flags
O1 O -0.03623(10) 0.29492(6) -0.01580(9) 0.0294(2) Uani 1 1 d .
O2 O -0.11874(10) 0.42768(6) 0.42814(8) 0.0296(2) Uani 1 1 d .
N1 N 0.15872(11) 0.38472(6) 0.09170(9) 0.02212(19) Uani 1 1 d .
C1 C 0.08620(13) 0.32833(7) -0.00465(11) 0.0225(2) Uani 1 1 d .
C2 C 0.16589(13) 0.31246(7) -0.08736(11) 0.0225(2) Uani 1 1 d .
C3 C 0.09986(14) 0.25640(7) -0.18525(12) 0.0272(2) Uani 1 1 d .
H3 H 0.0040 0.2303 -0.1982 0.033 Uiso 1 1 calc R
C4 C 0.17447(16) 0.23911(8) -0.26302(12) 0.0295(3) Uani 1 1 d .
H4 H 0.1304 0.2006 -0.3287 0.035 Uiso 1 1 calc R
C5 C 0.31464(16) 0.27815(8) -0.24516(12) 0.0289(3) Uani 1 1 d .
H5 H 0.3647 0.2664 -0.2993 0.035 Uiso 1 1 calc R
C6 C 0.38076(15) 0.33362(8) -0.14948(11) 0.0270(2) Uani 1 1 d .
H6 H 0.4758 0.3599 -0.1383 0.032 Uiso 1 1 calc R
C7 C 0.30780(13) 0.35147(7) -0.06810(11) 0.0225(2) Uani 1 1 d .
C8 C 0.37195(13) 0.40826(7) 0.03314(11) 0.0234(2) Uani 1 1 d .
H8 H 0.4675 0.4349 0.0470 0.028 Uiso 1 1 calc R
C9 C 0.29900(12) 0.42469(7) 0.10940(10) 0.0216(2) Uani 1 1 d .
C10 C 0.36129(13) 0.48697(7) 0.21021(11) 0.0225(2) Uani 1 1 d .
C11 C 0.50931(14) 0.47643(7) 0.30210(11) 0.0253(2) Uani 1 1 d .
H11 H 0.5676 0.4283 0.3019 0.030 Uiso 1 1 calc R
C12 C 0.57185(15) 0.53581(8) 0.39376(12) 0.0294(3) Uani 1 1 d .
H12 H 0.6720 0.5276 0.4568 0.035 Uiso 1 1 calc R
C13 C 0.48912(15) 0.60695(8) 0.39386(12) 0.0295(3) Uani 1 1 d .
H13 H 0.5319 0.6473 0.4569 0.035 Uiso 1 1 calc R
C14 C 0.34323(15) 0.61875(8) 0.30106(12) 0.0296(3) Uani 1 1 d .
H14 H 0.2872 0.6680 0.2997 0.036 Uiso 1 1 calc R
C15 C 0.27862(15) 0.55915(8) 0.21030(12) 0.0278(2) Uani 1 1 d .
H15 H 0.1780 0.5673 0.1480 0.033 Uiso 1 1 calc R
C16 C 0.08951(13) 0.39488(7) 0.18083(11) 0.0223(2) Uani 1 1 d .
C17 C -0.04385(14) 0.44267(8) 0.15134(11) 0.0265(2) Uani 1 1 d .
H17 H -0.0893 0.4685 0.0727 0.032 Uiso 1 1 calc R
C18 C -0.10996(14) 0.45254(8) 0.23622(11) 0.0265(2) Uani 1 1 d .
H18 H -0.2006 0.4853 0.2162 0.032 Uiso 1 1 calc R
C19 C -0.04347(13) 0.41427(7) 0.35175(11) 0.0229(2) Uani 1 1 d .
C20 C 0.08944(13) 0.36620(7) 0.38112(11) 0.0237(2) Uani 1 1 d .
H20 H 0.1350 0.3402 0.4596 0.028 Uiso 1 1 calc R
C21 C 0.15510(13) 0.35657(7) 0.29478(11) 0.0233(2) Uani 1 1 d .
H21 H 0.2454 0.3235 0.3142 0.028 Uiso 1 1 calc R
C22 C -0.06273(17) 0.38408(9) 0.54279(12) 0.0335(3) Uani 1 1 d .
H22A H -0.0711 0.3242 0.5270 0.050 Uiso 1 1 calc R
H22B H -0.1245 0.3993 0.5899 0.050 Uiso 1 1 calc R
H22C H 0.0459 0.3987 0.5902 0.050 Uiso 1 1 calc R

loop_
_atom_site_aniso_label
_atom_site_aniso_U_11
_atom_site_aniso_U_22
_atom_site_aniso_U_33
_atom_site_aniso_U_23
_atom_site_aniso_U_13
_atom_site_aniso_U_12
O1 0.0244(4) 0.0276(4) 0.0376(5) -0.0022(4) 0.0136(4) -0.0049(3)
O2 0.0285(4) 0.0348(5) 0.0294(4) 0.0025(4) 0.0154(4) 0.0047(4)
N1 0.0200(4) 0.0219(4) 0.0255(5) 0.0002(4) 0.0101(4) -0.0009(3)
C1 0.0216(5) 0.0184(5) 0.0267(5) 0.0026(4) 0.0087(4) 0.0014(4)
C2 0.0228(5) 0.0188(5) 0.0255(5) 0.0032(4) 0.0090(4) 0.0022(4)
C3 0.0260(6) 0.0220(5) 0.0316(6) -0.0010(4) 0.0093(5) -0.0012(4)
C4 0.0341(6) 0.0243(6) 0.0286(6) -0.0020(4) 0.0108(5) 0.0020(5)
C5 0.0348(6) 0.0259(6) 0.0296(6) 0.0027(5) 0.0165(5) 0.0044(5)
C6 0.0280(6) 0.0251(5) 0.0307(6) 0.0024(5) 0.0149(5) 0.0007(4)
C7 0.0235(5) 0.0188(5) 0.0253(5) 0.0039(4) 0.0099(4) 0.0020(4)
C8 0.0208(5) 0.0216(5) 0.0281(5) 0.0016(4) 0.0100(4) -0.0011(4)
C9 0.0198(5) 0.0194(5) 0.0243(5) 0.0024(4) 0.0071(4) 0.0008(4)
C10 0.0216(5) 0.0213(5) 0.0256(5) 0.0007(4) 0.0102(4) -0.0015(4)
C11 0.0222(5) 0.0220(5) 0.0305(6) -0.0001(4) 0.0092(4) 0.0003(4)
C12 0.0262(6) 0.0287(6) 0.0301(6) -0.0020(5) 0.0075(5) -0.0031(5)
C13 0.0346(6) 0.0262(6) 0.0310(6) -0.0054(5) 0.0164(5) -0.0060(5)
C14 0.0332(6) 0.0232(5) 0.0371(6) -0.0018(5) 0.0189(5) 0.0017(5)
C15 0.0254(6) 0.0257(6) 0.0324(6) 0.0014(5) 0.0114(5) 0.0037(4)
C16 0.0200(5) 0.0223(5) 0.0260(5) 0.0004(4) 0.0106(4) -0.0010(4)
C17 0.0244(5) 0.0278(6) 0.0265(5) 0.0056(4) 0.0092(4) 0.0048(4)
C18 0.0219(5) 0.0281(6) 0.0297(6) 0.0035(5) 0.0105(4) 0.0061(4)
C19 0.0206(5) 0.0237(5) 0.0255(5) -0.0013(4) 0.0104(4) -0.0018(4)
C20 0.0210(5) 0.0245(5) 0.0234(5) 0.0016(4) 0.0064(4) -0.0005(4)
C21 0.0182(5) 0.0231(5) 0.0272(5) 0.0009(4) 0.0075(4) 0.0009(4)
C22 0.0401(7) 0.0354(7) 0.0304(6) 0.0029(5) 0.0196(5) 0.0009(6)

loop_
_atom_type_symbol
_atom_type_description
_atom_type_scat_dispersion_real
_atom_type_scat_dispersion_imag
_atom_type_scat_source
C C 0.0033 0.0016 'International Tables Vol C Tables 4.2.6.8 and 6.1.1.4'
H H 0.0000 0.0000 'International Tables Vol C Tables 4.2.6.8 and 6.1.1.4'
N N 0.0061 0.0033 'International Tables Vol C Tables 4.2.6.8 and 6.1.1.4'
O O 0.0106 0.0060 'International Tables Vol C Tables 4.2.6.8 and 6.1.1.4'

loop_
_geom_angle_atom_site_label_1
_geom_angle_atom_site_label_2
_geom_angle_atom_site_label_3
_geom_angle
C19 O2 C22 116.96(10)
C1 N1 C9 122.96(10)
C1 N1 C16 116.55(9)
C9 N1 C16 120.27(9)
O1 C1 N1 120.35(11)
O1 C1 C2 123.64(11)
N1 C1 C2 116.00(10)
C3 C2 C7 120.23(11)
C3 C2 C1 118.86(10)
C7 C2 C1 120.91(10)
C4 C3 C2 119.94(11)
C4 C3 H3 120.0
C2 C3 H3 120.0
C3 C4 C5 120.17(12)
C3 C4 H4 119.9
C5 C4 H4 119.9
C6 C5 C4 120.54(12)
C6 C5 H5 119.7
C4 C5 H5 119.7
C5 C6 C7 120.31(11)
C5 C6 H6 119.8
C7 C6 H6 119.8
C2 C7 C6 118.81(11)
C2 C7 C8 118.64(10)
C6 C7 C8 122.55(11)
C9 C8 C7 121.34(10)
C9 C8 H8 119.3
C7 C8 H8 119.3
C8 C9 N1 120.14(10)
C8 C9 C10 121.28(10)
N1 C9 C10 118.54(10)
C11 C10 C15 118.96(11)
C11 C10 C9 119.66(10)
C15 C10 C9 121.23(10)
C12 C11 C10 120.39(11)
C12 C11 H11 119.8
C10 C11 H11 119.8
C13 C12 C11 120.40(12)
C13 C12 H12 119.8
C11 C12 H12 119.8
C12 C13 C14 119.51(12)
C12 C13 H13 120.2
C14 C13 H13 120.2
C15 C14 C13 120.52(11)
C15 C14 H14 119.7
C13 C14 H14 119.7
C14 C15 C10 120.18(11)
C14 C15 H15 119.9
C10 C15 H15 119.9
C21 C16 C17 120.11(11)
C21 C16 N1 119.92(10)
C17 C16 N1 119.96(10)
C18 C17 C16 120.07(11)
C18 C17 H17 120.0
C16 C17 H17 120.0
C17 C18 C19 119.96(11)
C17 C18 H18 120.0
C19 C18 H18 120.0
O2 C19 C20 124.90(11)
O2 C19 C18 115.09(10)
C20 C19 C18 120.01(11)
C21 C20 C19 119.57(11)
C21 C20 H20 120.2
C19 C20 H20 120.2
C16 C21 C20 120.27(10)
C16 C21 H21 119.9
C20 C21 H21 119.9
O2 C22 H22A 109.5
O2 C22 H22B 109.5
H22A C22 H22B 109.5
O2 C22 H22C 109.5
H22A C22 H22C 109.5
H22B C22 H22C 109.5

loop_
_geom_bond_atom_site_label_1
_geom_bond_atom_site_label_2
_geom_bond_distance
O1 C1 1.2296(14)
O2 C19 1.3639(14)
O2 C22 1.4268(15)
N1 C1 1.4037(15)
N1 C9 1.4070(14)
N1 C16 1.4465(14)
C1 C2 1.4672(16)
C2 C3 1.4028(16)
C2 C7 1.4095(16)
C3 C4 1.3845(18)
C3 H3 0.9500
C4 C5 1.3989(19)
C4 H4 0.9500
C5 C6 1.3801(18)
C5 H5 0.9500
C6 C7 1.4114(16)
C6 H6 0.9500
C7 C8 1.4345(16)
C8 C9 1.3543(16)
C8 H8 0.9500
C9 C10 1.4880(16)
C10 C11 1.3955(16)
C10 C15 1.3997(16)
C11 C12 1.3885(17)
C11 H11 0.9500
C12 C13 1.3861(18)
C12 H12 0.9500
C13 C14 1.3886(19)
C13 H13 0.9500
C14 C15 1.3871(18)
C14 H14 0.9500
C15 H15 0.9500
C16 C21 1.3826(16)
C16 C17 1.3935(16)
C17 C18 1.3794(17)
C17 H17 0.9500
C18 C19 1.3976(17)
C18 H18 0.9500
C19 C20 1.3927(16)
C20 C21 1.3913(16)
C20 H20 0.9500
C21 H21 0.9500
C22 H22A 0.9800
C22 H22B 0.9800
C22 H22C 0.9800

loop_
_geom_torsion_atom_site_label_1
_geom_torsion_atom_site_label_2
_geom_torsion_atom_site_label_3
_geom_torsion_atom_site_label_4
_geom_torsion
C9 N1 C1 O1 179.81(10)
C16 N1 C1 O1 5.31(15)
C9 N1 C1 C2 0.29(15)
C16 N1 C1 C2 -174.21(9)
O1 C1 C2 C3 0.20(17)
N1 C1 C2 C3 179.71(10)
O1 C1 C2 C7 -178.66(11)
N1 C1 C2 C7 0.84(15)
C7 C2 C3 C4 0.20(17)
C1 C2 C3 C4 -178.67(11)
C2 C3 C4 C5 -0.77(18)
C3 C4 C5 C6 0.58(19)
C4 C5 C6 C7 0.19(18)
C3 C2 C7 C6 0.56(16)
C1 C2 C7 C6 179.41(10)
C3 C2 C7 C8 -179.84(10)
C1 C2 C7 C8 -0.99(16)
C5 C6 C7 C2 -0.75(17)
C5 C6 C7 C8 179.66(11)
C2 C7 C8 C9 -0.01(16)
C6 C7 C8 C9 179.57(11)
C7 C8 C9 N1 1.14(17)
C7 C8 C9 C10 -176.67(10)
C1 N1 C9 C8 -1.29(16)
C16 N1 C9 C8 173.01(10)
C1 N1 C9 C10 176.57(10)
C16 N1 C9 C10 -9.12(15)
C8 C9 C10 C11 -59.55(15)
N1 C9 C10 C11 122.61(12)
C8 C9 C10 C15 116.00(13)
N1 C9 C10 C15 -61.84(15)
C15 C10 C11 C12 1.50(18)
C9 C10 C11 C12 177.16(11)
C10 C11 C12 C13 -1.14(19)
C11 C12 C13 C14 -0.36(19)
C12 C13 C14 C15 1.49(19)
C13 C14 C15 C10 -1.11(19)
C11 C10 C15 C14 -0.38(18)
C9 C10 C15 C14 -175.97(11)
C1 N1 C16 C21 102.00(12)
C9 N1 C16 C21 -72.66(14)
C1 N1 C16 C17 -77.46(14)
C9 N1 C16 C17 107.88(13)
C21 C16 C17 C18 0.62(18)
N1 C16 C17 C18 -179.92(11)
C16 C17 C18 C19 -0.27(19)
C22 O2 C19 C20 -4.80(17)
C22 O2 C19 C18 174.77(11)
C17 C18 C19 O2 -179.59(11)
C17 C18 C19 C20 0.00(18)
O2 C19 C20 C21 179.47(11)
C18 C19 C20 C21 -0.08(17)
C17 C16 C21 C20 -0.70(17)
N1 C16 C21 C20 179.84(10)
C19 C20 C21 C16 0.43(17)
